data_4309156
loop_
_publ_author_name
'Dongfeng Li'
'Sean Parkin'
'Guangbin Wang'
'Gordon T. Yee'
'Andrey V. Prosvirin'
'Stephen M. Holmes'

_publ_contact_author_name 'Stephen M. Holmes'
_publ_section_title
;
Single-Molecule Magnets Constructed from Cyanometalates:
{[Tp*FeIII(CN)3MII(DMF)4]2[OTf]2}.2DMF (MII= Co, Ni)
;
_journal_name_full 'Inorganic Chemistry'
_journal_page_first 4903
_journal_page_last 4905
_journal_paper_doi 10.1021/ic048367i
_journal_volume 44
_journal_year 2005
_chemical_formula_moiety ((Tp*FeIII(CN)3-MII(DMF)4)2-(OTf)2.2DMF
_chemical_formula_sum 'C68 H114 B2 F6 Fe2 Mn2 N28 O16 S2'
_chemical_formula_weight 2001.19
_chemical_name_systematic
;
?
;
_space_group_IT_number 14
_symmetry_cell_setting monoclinic
_symmetry_space_group_name_Hall '-P 2yn'
_symmetry_space_group_name_H-M 'P 1 21/n 1'
_atom_sites_solution_hydrogens geom
_atom_sites_solution_primary direct
_atom_sites_solution_secondary difmap
_audit_creation_method SHELXL-97
_cell_angle_alpha 90.00
_cell_angle_beta 107.09(3)
_cell_angle_gamma 90.00
_cell_formula_units_Z 2
_cell_length_a 15.295(3)
_cell_length_b 13.194(3)
_cell_length_c 24.321(5)
_cell_measurement_reflns_used 25457
_cell_measurement_temperature 90(2)
_cell_measurement_theta_max 30.03
_cell_measurement_theta_min 1.00
_cell_volume 4691.3(19)
_computing_cell_refinement 'SCALEPACK (Otwinowski & Minor, 1997)'
_computing_data_collection 'COLLECT (Nonius, 1998)'
_computing_data_reduction 'DENZO-SMN (Otwinowski & Minor, 1997)'
_computing_molecular_graphics 'XP in SHELXTL (Sheldrick, 1995)'
_computing_publication_material
;
SHELX97-2 (Sheldrick, 1997) and local procedures
;
_computing_structure_refinement 'SHELXL-97 (Sheldrick, 1997)'
_computing_structure_solution 'SHELXS-97 (Sheldrick, 1990)'
_diffrn_ambient_temperature 90.0(2)
_diffrn_detector_area_resol_mean 18
_diffrn_measured_fraction_theta_full 0.998
_diffrn_measured_fraction_theta_max 0.998
_diffrn_measurement_device_type 'Nonius KappaCCD diffractometer'
_diffrn_measurement_method '\w scans at fixed \c == 55\%'
_diffrn_radiation_monochromator graphite
_diffrn_radiation_source 'fine-focus sealed tube'
_diffrn_radiation_type MoK\a
_diffrn_radiation_wavelength 0.71073
_diffrn_reflns_av_R_equivalents 0.0868
_diffrn_reflns_av_sigmaI/netI 0.0705
_diffrn_reflns_limit_h_max 18
_diffrn_reflns_limit_h_min -18
_diffrn_reflns_limit_k_max 15
_diffrn_reflns_limit_k_min -15
_diffrn_reflns_limit_l_max 28
_diffrn_reflns_limit_l_min -28
_diffrn_reflns_number 31439
_diffrn_reflns_theta_full 25.00
_diffrn_reflns_theta_max 25.00
_diffrn_reflns_theta_min 1.41
_exptl_absorpt_coefficient_mu 0.696
_exptl_absorpt_correction_T_max 0.9336
_exptl_absorpt_correction_T_min 0.8733
_exptl_absorpt_correction_type multi-scan
_exptl_absorpt_process_details 'Scalepack (Otwinowski & Minor, 1997)'
_exptl_crystal_colour red
_exptl_crystal_density_diffrn 1.417
_exptl_crystal_density_method 'not measured'
_exptl_crystal_description block
_exptl_crystal_F_000 2088
_exptl_crystal_size_max 0.20
_exptl_crystal_size_mid 0.20
_exptl_crystal_size_min 0.10
_refine_diff_density_max 1.176
_refine_diff_density_min -0.562
_refine_diff_density_rms 0.104
_refine_ls_extinction_method none
_refine_ls_goodness_of_fit_ref 1.088
_refine_ls_hydrogen_treatment mixed
_refine_ls_matrix_type full
_refine_ls_number_parameters 624
_refine_ls_number_reflns 8252
_refine_ls_number_restraints 0
_refine_ls_restrained_S_all 1.088
_refine_ls_R_factor_all 0.1087
_refine_ls_R_factor_gt 0.0655
_refine_ls_shift/su_max 0.001
_refine_ls_shift/su_mean 0.000
_refine_ls_structure_factor_coef Fsqd
_refine_ls_weighting_details 'calc w==1/[\s^2^(Fo^2^)+(0.1178P)^2^+0.0000P] where P==(Fo^2^+2Fc^2^)/3'
_refine_ls_weighting_scheme calc
_refine_ls_wR_factor_gt 0.1801
_refine_ls_wR_factor_ref 0.1997
_reflns_number_gt 5393
_reflns_number_total 8252
_reflns_threshold_expression >2sigma(I)
_cod_data_source_file ic048367isi20041124_115151_2.cif
_cod_data_source_block k04010
_cod_original_cell_volume 4691.3(16)
_cod_original_sg_symbol_H-M 'P 21/m'
_cod_database_code 4309156

loop_
_symmetry_equiv_pos_as_xyz
'x, y, z'
'-x+1/2, y+1/2, -z+1/2'
'-x, -y, -z'
'x-1/2, -y-1/2, z-1/2'

loop_
_atom_site_label
_atom_site_type_symbol
_atom_site_fract_x
_atom_site_fract_y
_atom_site_fract_z
_atom_site_U_iso_or_equiv
_atom_site_adp_type
_atom_site_occupancy
_atom_site_symmetry_multiplicity
_atom_site_calc_flag
_atom_site_refinement_flags
_atom_site_disorder_assembly
_atom_site_disorder_group
Fe1 Fe 1.11906(4) 0.77676(5) 0.59605(3) 0.0199(2) Uani 1 1 d . . .
Mn1 Mn 0.78366(5) 0.90709(5) 0.50366(3) 0.0218(2) Uani 1 1 d . . .
B1 B 1.1886(4) 0.5581(4) 0.6115(2) 0.0243(13) Uani 1 1 d . . .
H1 H 1.2117 0.4867 0.6161 0.029 Uiso 1 1 calc R . .
C1 C 1.3407(4) 0.8969(4) 0.6562(2) 0.0329(13) Uani 1 1 d . . .
H1A H 1.2803 0.9289 0.6432 0.049 Uiso 1 1 calc R . .
H1B H 1.3781 0.9201 0.6321 0.049 Uiso 1 1 calc R . .
H1C H 1.3707 0.9155 0.6963 0.049 Uiso 1 1 calc R . .
C2 C 1.3301(3) 0.7840(3) 0.6514(2) 0.0251(11) Uani 1 1 d . . .
C3 C 1.3997(3) 0.7132(4) 0.6667(2) 0.0304(12) Uani 1 1 d . . .
H3A H 1.4631 0.7265 0.6832 0.036 Uiso 1 1 calc R . .
C4 C 1.3594(3) 0.6201(4) 0.6534(2) 0.0312(12) Uani 1 1 d . . .
C5 C 1.4007(4) 0.5140(4) 0.6611(3) 0.0450(15) Uani 1 1 d . . .
H5A H 1.3520 0.4638 0.6474 0.067 Uiso 1 1 calc R . .
H5B H 1.4320 0.5022 0.7020 0.067 Uiso 1 1 calc R . .
H5C H 1.4446 0.5080 0.6390 0.067 Uiso 1 1 calc R . .
C6 C 1.0351(4) 0.7707(4) 0.4411(2) 0.0369(13) Uani 1 1 d . . .
H6A H 1.0396 0.8278 0.4675 0.055 Uiso 1 1 calc R . .
H6B H 0.9708 0.7589 0.4199 0.055 Uiso 1 1 calc R . .
H6C H 1.0695 0.7862 0.4139 0.055 Uiso 1 1 calc R . .
C7 C 1.0735(3) 0.6789(4) 0.47423(19) 0.0278(11) Uani 1 1 d . . .
C8 C 1.0799(4) 0.5825(4) 0.4540(2) 0.0359(13) Uani 1 1 d . . .
H8A H 1.0599 0.5616 0.4149 0.043 Uiso 1 1 calc R . .
C9 C 1.1207(3) 0.5217(4) 0.5008(2) 0.0299(12) Uani 1 1 d . . .
C10 C 1.1401(4) 0.4112(4) 0.5049(3) 0.0472(15) Uani 1 1 d . . .
H10A H 1.1704 0.3930 0.5450 0.071 Uiso 1 1 calc R . .
H10B H 1.1800 0.3941 0.4813 0.071 Uiso 1 1 calc R . .
H10C H 1.0825 0.3736 0.4910 0.071 Uiso 1 1 calc R . .
C11 C 0.9553(4) 0.7474(4) 0.6778(2) 0.0378(14) Uani 1 1 d . . .
H11A H 0.9661 0.8069 0.6566 0.057 Uiso 1 1 calc R . .
H11B H 0.9684 0.7645 0.7186 0.057 Uiso 1 1 calc R . .
H11C H 0.8913 0.7263 0.6625 0.057 Uiso 1 1 calc R . .
C12 C 1.0164(3) 0.6627(4) 0.6711(2) 0.0255(11) Uani 1 1 d . . .
C13 C 1.0203(3) 0.5657(4) 0.6947(2) 0.0282(12) Uani 1 1 d . . .
H13A H 0.9854 0.5413 0.7185 0.034 Uiso 1 1 calc R . .
C14 C 1.0847(3) 0.5122(3) 0.67703(19) 0.0255(11) Uani 1 1 d . . .
C15 C 1.1171(4) 0.4054(4) 0.6904(2) 0.0335(13) Uani 1 1 d . . .
H15A H 1.1640 0.3901 0.6715 0.050 Uiso 1 1 calc R . .
H15B H 1.0655 0.3588 0.6764 0.050 Uiso 1 1 calc R . .
H15C H 1.1431 0.3975 0.7321 0.050 Uiso 1 1 calc R . .
C16 C 1.1536(3) 0.8870(4) 0.55572(19) 0.0231(11) Uani 1 1 d . . .
C17 C 1.1264(3) 0.8718(4) 0.6580(2) 0.0273(11) Uani 1 1 d . . .
C18 C 0.9964(4) 0.8221(3) 0.56048(19) 0.0230(11) Uani 1 1 d . . .
C19 C 0.5874(4) 0.8832(5) 0.4337(2) 0.0507(16) Uani 1 1 d . . .
H19A H 0.6109 0.8173 0.4310 0.061 Uiso 1 1 calc R . .
C20 C 0.4621(6) 1.0019(5) 0.4042(3) 0.078(2) Uani 1 1 d . . .
H20A H 0.5049 1.0445 0.4328 0.118 Uiso 1 1 calc R . .
H20B H 0.4065 0.9913 0.4156 0.118 Uiso 1 1 calc R . .
H20C H 0.4464 1.0355 0.3666 0.118 Uiso 1 1 calc R . .
C21 C 0.4512(5) 0.8269(6) 0.3595(3) 0.079(2) Uani 1 1 d . . .
H21A H 0.4883 0.7656 0.3618 0.119 Uiso 1 1 calc R . .
H21B H 0.4349 0.8540 0.3203 0.119 Uiso 1 1 calc R . .
H21C H 0.3954 0.8103 0.3695 0.119 Uiso 1 1 calc R . .
C22 C 0.6988(4) 0.7609(4) 0.5733(2) 0.0404(14) Uani 1 1 d . A .
H22A H 0.6769 0.8223 0.5849 0.049 Uiso 0.564(18) 1 calc PR A 1
H22B H 0.6781 0.8224 0.5855 0.049 Uiso 0.436(18) 1 d PR A 2
C23A C 0.6065(15) 0.6889(18) 0.6261(9) 0.089(8) Uani 0.564(18) 1 d P A 1
H23A H 0.6154 0.7492 0.6506 0.133 Uiso 0.564(18) 1 calc PR A 1
H23B H 0.6077 0.6282 0.6496 0.133 Uiso 0.564(18) 1 calc PR A 1
H23C H 0.5473 0.6933 0.5964 0.133 Uiso 0.564(18) 1 calc PR A 1
C24A C 0.7419(10) 0.5994(10) 0.6088(8) 0.085(6) Uani 0.564(18) 1 d P A 1
H24A H 0.7897 0.6095 0.6453 0.127 Uiso 0.564(18) 1 calc PR A 1
H24B H 0.7701 0.5940 0.5775 0.127 Uiso 0.564(18) 1 calc PR A 1
H24C H 0.7083 0.5369 0.6107 0.127 Uiso 0.564(18) 1 calc PR A 1
C23B C 0.6587(18) 0.665(2) 0.6489(9) 0.073(8) Uani 0.436(18) 1 d P A 2
H23D H 0.6670 0.7271 0.6718 0.109 Uiso 0.436(18) 1 calc PR A 2
H23E H 0.6985 0.6115 0.6710 0.109 Uiso 0.436(18) 1 calc PR A 2
H23F H 0.5947 0.6428 0.6396 0.109 Uiso 0.436(18) 1 calc PR A 2
C24B C 0.655(2) 0.5865(16) 0.5537(12) 0.122(12) Uani 0.436(18) 1 d P A 2
H24D H 0.6998 0.5814 0.5323 0.183 Uiso 0.436(18) 1 calc PR A 2
H24E H 0.5938 0.5968 0.5268 0.183 Uiso 0.436(18) 1 calc PR A 2
H24F H 0.6554 0.5239 0.5755 0.183 Uiso 0.436(18) 1 calc PR A 2
C25 C 0.8648(3) 1.0154(4) 0.6192(2) 0.0262(11) Uani 1 1 d . A .
H25A H 0.9205 0.9846 0.6182 0.031 Uiso 1 1 calc R . .
C26 C 0.7863(4) 1.1326(5) 0.6634(3) 0.0504(16) Uani 1 1 d . . .
H26A H 0.7339 1.1086 0.6323 0.076 Uiso 1 1 calc R . .
H26B H 0.7923 1.2061 0.6602 0.076 Uiso 1 1 calc R . .
H26C H 0.7768 1.1164 0.7006 0.076 Uiso 1 1 calc R . .
C27 C 0.9540(4) 1.1095(5) 0.7022(2) 0.0454(15) Uani 1 1 d . . .
H27A H 1.0047 1.0720 0.6947 0.068 Uiso 1 1 calc R . .
H27B H 0.9498 1.0921 0.7405 0.068 Uiso 1 1 calc R . .
H27C H 0.9649 1.1825 0.7004 0.068 Uiso 1 1 calc R . .
C28 C 0.7850(3) 0.8521(4) 0.3774(2) 0.0304(12) Uani 1 1 d . A .
H28A H 0.8307 0.9023 0.3805 0.037 Uiso 1 1 calc R . .
C29 C 0.7701(4) 0.8441(4) 0.2752(2) 0.0351(13) Uani 1 1 d . . .
H29A H 0.8204 0.8932 0.2860 0.053 Uiso 1 1 calc R . .
H29B H 0.7168 0.8755 0.2478 0.053 Uiso 1 1 calc R . .
H29C H 0.7893 0.7849 0.2573 0.053 Uiso 1 1 calc R . .
C30 C 0.6741(4) 0.7397(4) 0.3177(2) 0.0425(15) Uani 1 1 d . . .
H30A H 0.6637 0.7241 0.3547 0.064 Uiso 1 1 calc R . .
H30B H 0.6912 0.6775 0.3013 0.064 Uiso 1 1 calc R . .
H30C H 0.6180 0.7675 0.2913 0.064 Uiso 1 1 calc R . .
N1 N 1.2490(3) 0.7353(3) 0.63121(16) 0.0222(9) Uani 1 1 d . . .
N2 N 1.2677(2) 0.6330(3) 0.63301(16) 0.0222(9) Uani 1 1 d . . .
N3 N 1.1099(3) 0.6792(3) 0.53315(16) 0.0225(9) Uani 1 1 d . . .
N4 N 1.1402(3) 0.5815(3) 0.54793(16) 0.0239(9) Uani 1 1 d . . .
N5 N 1.0774(3) 0.6682(3) 0.64080(16) 0.0223(9) Uani 1 1 d . . .
N6 N 1.1194(2) 0.5750(3) 0.64513(15) 0.0202(9) Uani 1 1 d . . .
N7 N 1.1735(3) 0.9561(3) 0.53285(16) 0.0268(9) Uani 1 1 d . . .
N8 N 1.1287(3) 0.9271(3) 0.69510(18) 0.0336(11) Uani 1 1 d . . .
N9 N 0.9229(3) 0.8513(3) 0.53943(16) 0.0243(9) Uani 1 1 d . . .
N10 N 0.5047(3) 0.9044(4) 0.4005(2) 0.0578(15) Uani 1 1 d . . .
N11 N 0.6809(4) 0.6827(4) 0.5983(2) 0.0490(13) Uani 1 1 d . . .
N12 N 0.8695(3) 1.0830(3) 0.65934(16) 0.0259(9) Uani 1 1 d . . .
N13 N 0.7463(3) 0.8125(3) 0.32621(16) 0.0276(10) Uani 1 1 d . . .
O1 O 0.6381(3) 0.9452(3) 0.46919(16) 0.0476(10) Uani 1 1 d . . .
O2 O 0.7373(3) 0.7719(3) 0.53834(17) 0.0466(10) Uani 1 1 d . . .
O3 O 0.7948(2) 0.9883(2) 0.58267(13) 0.0268(8) Uani 1 1 d . . .
O4 O 0.7654(2) 0.8281(3) 0.42170(14) 0.0340(9) Uani 1 1 d . . .
S1 S 0.32875(10) 0.08976(11) 0.23195(6) 0.0375(4) Uani 1 1 d . . .
O5 O 0.3954(3) 0.1556(3) 0.2654(2) 0.0623(12) Uani 1 1 d . . .
O6 O 0.3054(4) 0.1095(3) 0.17154(17) 0.0650(13) Uani 1 1 d . . .
O7 O 0.3403(3) -0.0158(3) 0.24792(18) 0.0517(11) Uani 1 1 d . . .
C31 C 0.2241(4) 0.1223(4) 0.2488(3) 0.0432(15) Uani 1 1 d . . .
F1 F 0.2346(3) 0.1087(3) 0.30523(18) 0.0716(12) Uani 1 1 d . . .
F2 F 0.2010(3) 0.2182(2) 0.23700(18) 0.0653(11) Uani 1 1 d . . .
F3 F 0.1547(3) 0.0660(3) 0.2206(2) 0.0848(14) Uani 1 1 d . . .
N1S N 0.3758(7) 0.7029(8) 0.4781(4) 0.109(3) Uani 1 1 d . . .
O1SA O 0.5151(14) 0.6749(17) 0.4615(12) 0.228(11) Uani 0.586(16) 1 d P B 1
C1SA C 0.452(3) 0.650(3) 0.4786(16) 0.129(9) Uani 0.586(16) 1 d P B 1
H1SA H 0.4569 0.5846 0.4950 0.155 Uiso 0.586(16) 1 calc PR B 1
C2SA C 0.4293(16) 0.7911(14) 0.5107(6) 0.136(10) Uani 0.586(16) 1 d P B 1
H2SA H 0.4934 0.7853 0.5112 0.203 Uiso 0.586(16) 1 calc PR B 1
H2SB H 0.4255 0.7907 0.5502 0.203 Uiso 0.586(16) 1 calc PR B 1
H2SC H 0.4037 0.8546 0.4918 0.203 Uiso 0.586(16) 1 calc PR B 1
C3SA C 0.2773(13) 0.7016(19) 0.4654(9) 0.112(7) Uani 0.586(16) 1 d P B 1
H3SA H 0.2531 0.6385 0.4455 0.168 Uiso 0.586(16) 1 calc PR B 1
H3SB H 0.2512 0.7595 0.4408 0.168 Uiso 0.586(16) 1 calc PR B 1
H3SC H 0.2609 0.7059 0.5014 0.168 Uiso 0.586(16) 1 calc PR B 1
O1SB O 0.447(3) 0.586(3) 0.4398(19) 0.221(16) Uani 0.414(16) 1 d P B 2
C1SB C 0.407(3) 0.666(3) 0.434(2) 0.126(12) Uani 0.414(16) 1 d P B 2
H1SB H 0.3967 0.7035 0.3993 0.151 Uiso 0.414(16) 1 calc PR B 2
C2SB C 0.314(2) 0.772(2) 0.4970(13) 0.124(12) Uani 0.414(16) 1 d P B 2
H2SD H 0.2516 0.7433 0.4856 0.186 Uiso 0.414(16) 1 calc PR B 2
H2SE H 0.3128 0.8382 0.4789 0.186 Uiso 0.414(16) 1 calc PR B 2
H2SF H 0.3351 0.7792 0.5389 0.186 Uiso 0.414(16) 1 calc PR B 2
C3SB C 0.340(3) 0.616(3) 0.5034(17) 0.166(15) Uani 0.414(16) 1 d P B 2
H3SD H 0.3110 0.5677 0.4731 0.248 Uiso 0.414(16) 1 calc PR B 2
H3SE H 0.2953 0.6405 0.5220 0.248 Uiso 0.414(16) 1 calc PR B 2
H3SF H 0.3908 0.5829 0.5321 0.248 Uiso 0.414(16) 1 calc PR B 2

loop_
_atom_site_aniso_label
_atom_site_aniso_U_11
_atom_site_aniso_U_22
_atom_site_aniso_U_33
_atom_site_aniso_U_23
_atom_site_aniso_U_13
_atom_site_aniso_U_12
Fe1 0.0223(4) 0.0172(4) 0.0175(4) 0.0016(3) 0.0014(3) -0.0004(3)
Mn1 0.0213(4) 0.0220(4) 0.0190(4) 0.0030(3) 0.0011(3) -0.0034(3)
B1 0.022(3) 0.014(3) 0.033(3) 0.000(2) 0.002(2) -0.002(2)
C1 0.033(3) 0.026(3) 0.032(3) 0.003(2) -0.002(2) -0.009(2)
C2 0.025(3) 0.020(3) 0.026(3) 0.002(2) 0.001(2) -0.006(2)
C3 0.021(3) 0.035(3) 0.030(3) 0.009(2) 0.000(2) -0.005(2)
C4 0.027(3) 0.025(3) 0.036(3) 0.008(2) 0.000(2) -0.002(2)
C5 0.026(3) 0.028(3) 0.071(4) 0.004(3) 0.000(3) 0.006(2)
C6 0.050(4) 0.035(3) 0.018(3) 0.000(2) -0.001(2) -0.003(3)
C7 0.025(3) 0.035(3) 0.018(2) 0.000(2) -0.001(2) -0.001(2)
C8 0.043(3) 0.037(3) 0.022(3) -0.014(2) 0.001(2) 0.000(3)
C9 0.027(3) 0.029(3) 0.032(3) -0.011(2) 0.006(2) -0.002(2)
C10 0.057(4) 0.030(3) 0.052(4) -0.014(3) 0.012(3) 0.003(3)
C11 0.033(3) 0.046(3) 0.037(3) 0.012(3) 0.014(3) 0.010(3)
C12 0.019(3) 0.032(3) 0.025(3) 0.001(2) 0.006(2) -0.004(2)
C13 0.024(3) 0.037(3) 0.023(3) 0.004(2) 0.005(2) -0.007(2)
C14 0.028(3) 0.022(3) 0.022(3) 0.005(2) 0.000(2) -0.009(2)
C15 0.047(3) 0.021(3) 0.027(3) 0.002(2) 0.003(2) -0.008(2)
C16 0.029(3) 0.023(3) 0.014(2) 0.001(2) 0.001(2) 0.001(2)
C17 0.021(3) 0.027(3) 0.031(3) 0.010(2) 0.003(2) 0.002(2)
C18 0.036(3) 0.013(2) 0.020(2) -0.001(2) 0.008(2) -0.003(2)
C19 0.036(4) 0.071(5) 0.041(4) -0.001(3) 0.003(3) -0.008(3)
C20 0.109(7) 0.049(4) 0.078(5) 0.012(4) 0.029(5) 0.038(4)
C21 0.048(4) 0.085(6) 0.097(6) -0.030(5) 0.010(4) -0.008(4)
C22 0.057(4) 0.028(3) 0.044(3) -0.013(3) 0.027(3) -0.008(3)
C23A 0.108(17) 0.104(16) 0.080(15) -0.041(13) 0.066(12) -0.059(15)
C24A 0.062(10) 0.056(9) 0.142(16) 0.062(9) 0.039(10) 0.008(7)
C23B 0.09(2) 0.079(15) 0.043(12) 0.004(10) 0.018(11) -0.057(15)
C24B 0.17(3) 0.076(16) 0.15(3) 0.011(15) 0.09(2) -0.010(16)
C25 0.032(3) 0.023(3) 0.026(3) -0.003(2) 0.013(2) 0.000(2)
C26 0.040(4) 0.047(4) 0.066(4) -0.022(3) 0.018(3) -0.002(3)
C27 0.041(4) 0.054(4) 0.038(3) -0.018(3) 0.007(3) 0.000(3)
C28 0.032(3) 0.025(3) 0.030(3) -0.001(2) 0.002(2) 0.002(2)
C29 0.046(3) 0.030(3) 0.026(3) 0.001(2) 0.004(2) 0.006(2)
C30 0.056(4) 0.041(3) 0.028(3) -0.008(3) 0.009(3) -0.016(3)
N1 0.021(2) 0.018(2) 0.025(2) 0.0038(17) 0.0032(17) -0.0002(17)
N2 0.017(2) 0.018(2) 0.030(2) 0.0039(17) 0.0034(17) -0.0020(16)
N3 0.025(2) 0.017(2) 0.025(2) -0.0013(17) 0.0067(17) -0.0013(17)
N4 0.024(2) 0.016(2) 0.029(2) 0.0032(17) 0.0044(18) 0.0016(16)
N5 0.021(2) 0.019(2) 0.023(2) 0.0049(17) 0.0017(17) 0.0012(17)
N6 0.022(2) 0.016(2) 0.019(2) 0.0028(16) 0.0002(16) -0.0021(16)
N7 0.031(2) 0.023(2) 0.023(2) 0.0063(19) 0.0030(18) -0.0014(19)
N8 0.043(3) 0.027(2) 0.028(2) -0.008(2) 0.007(2) -0.001(2)
N9 0.027(2) 0.022(2) 0.020(2) 0.0000(17) -0.0003(18) 0.0053(18)
N10 0.040(3) 0.063(4) 0.060(4) -0.010(3) -0.001(3) 0.003(3)
N11 0.061(3) 0.036(3) 0.061(3) 0.011(3) 0.035(3) -0.008(3)
N12 0.030(2) 0.025(2) 0.026(2) -0.0012(18) 0.0138(18) 0.0019(18)
N13 0.035(3) 0.021(2) 0.021(2) -0.0004(17) -0.0005(18) -0.0011(18)
O1 0.034(2) 0.061(3) 0.044(2) 0.000(2) 0.0062(19) 0.001(2)
O2 0.068(3) 0.033(2) 0.047(2) -0.0013(19) 0.030(2) -0.015(2)
O3 0.0249(19) 0.0268(19) 0.0268(18) -0.0016(15) 0.0048(15) 0.0000(15)
O4 0.045(2) 0.032(2) 0.0199(18) -0.0019(16) 0.0023(16) -0.0131(17)
S1 0.0400(8) 0.0368(8) 0.0434(9) 0.0083(7) 0.0239(7) 0.0103(7)
O5 0.045(3) 0.060(3) 0.078(3) 0.005(3) 0.013(2) -0.012(2)
O6 0.111(4) 0.055(3) 0.041(3) 0.007(2) 0.043(3) 0.014(3)
O7 0.068(3) 0.036(2) 0.067(3) 0.011(2) 0.044(2) 0.019(2)
C31 0.041(4) 0.031(3) 0.067(4) 0.014(3) 0.031(3) 0.005(3)
F1 0.114(3) 0.044(2) 0.091(3) 0.021(2) 0.084(3) 0.018(2)
F2 0.069(3) 0.040(2) 0.111(3) 0.032(2) 0.064(2) 0.0261(18)
F3 0.040(2) 0.071(3) 0.139(4) 0.022(3) 0.020(2) -0.012(2)
N1S 0.094(7) 0.130(8) 0.097(6) -0.030(6) 0.021(5) 0.002(6)
O1SA 0.135(17) 0.21(2) 0.36(3) -0.02(2) 0.105(19) -0.043(14)
C1SA 0.11(2) 0.13(2) 0.17(3) -0.02(2) 0.08(2) -0.003(18)
C2SA 0.22(3) 0.134(17) 0.049(9) -0.033(10) 0.037(12) -0.063(16)
C3SA 0.096(15) 0.133(19) 0.109(15) -0.020(13) 0.032(11) -0.002(13)
O1SB 0.19(3) 0.21(3) 0.27(4) -0.08(3) 0.07(3) 0.01(3)
C1SB 0.09(2) 0.15(4) 0.15(4) -0.03(3) 0.05(3) 0.01(2)
C2SB 0.11(3) 0.14(3) 0.14(3) 0.01(2) 0.07(2) 0.03(2)
C3SB 0.16(3) 0.14(3) 0.21(4) -0.03(3) 0.08(3) -0.01(3)

loop_
_atom_type_symbol
_atom_type_description
_atom_type_scat_dispersion_real
_atom_type_scat_dispersion_imag
_atom_type_scat_source
C C 0.0033 0.0016 'International Tables Vol C Tables 4.2.6.8 and 6.1.1.4'
H H 0.0000 0.0000 'International Tables Vol C Tables 4.2.6.8 and 6.1.1.4'
N N 0.0061 0.0033 'International Tables Vol C Tables 4.2.6.8 and 6.1.1.4'
Fe Fe 0.3463 0.8444 'International Tables Vol C Tables 4.2.6.8 and 6.1.1.4'
Mn Mn 0.3368 0.7283 'International Tables Vol C Tables 4.2.6.8 and 6.1.1.4'
S S 0.1246 0.1234 'International Tables Vol C Tables 4.2.6.8 and 6.1.1.4'
B B 0.0013 0.0007 'International Tables Vol C Tables 4.2.6.8 and 6.1.1.4'
F F 0.0171 0.0103 'International Tables Vol C Tables 4.2.6.8 and 6.1.1.4'
O O 0.0106 0.0060 'International Tables Vol C Tables 4.2.6.8 and 6.1.1.4'

loop_
_geom_angle_atom_site_label_1
_geom_angle_atom_site_label_2
_geom_angle_atom_site_label_3
_geom_angle
_geom_angle_site_symmetry_1
_geom_angle_site_symmetry_3
_geom_angle_publ_flag
C16 Fe1 C18 85.0(2) . . ?
C16 Fe1 C17 86.8(2) . . ?
C18 Fe1 C17 88.54(19) . . ?
C16 Fe1 N3 93.80(17) . . ?
C18 Fe1 N3 90.95(17) . . ?
C17 Fe1 N3 179.14(18) . . ?
C16 Fe1 N1 92.17(18) . . ?
C18 Fe1 N1 177.14(18) . . ?
C17 Fe1 N1 91.20(18) . . ?
N3 Fe1 N1 89.35(16) . . ?
C16 Fe1 N5 175.76(18) . . ?
C18 Fe1 N5 92.46(17) . . ?
C17 Fe1 N5 89.73(18) . . ?
N3 Fe1 N5 89.61(16) . . ?
N1 Fe1 N5 90.39(15) . . ?
O3 Mn1 N9 90.00(13) . . ?
O3 Mn1 O2 90.64(14) . . ?
N9 Mn1 O2 87.71(16) . . ?
O3 Mn1 O4 177.06(13) . . ?
N9 Mn1 O4 92.93(14) . . ?
O2 Mn1 O4 89.64(14) . . ?
O3 Mn1 O1 91.82(14) . . ?
N9 Mn1 O1 173.27(15) . . ?
O2 Mn1 O1 85.80(16) . . ?
O4 Mn1 O1 85.28(15) . . ?
O3 Mn1 N7 89.83(14) . 3_776 ?
N9 Mn1 N7 93.81(15) . 3_776 ?
O2 Mn1 N7 178.41(16) . 3_776 ?
O4 Mn1 N7 89.81(14) . 3_776 ?
O1 Mn1 N7 92.67(15) . 3_776 ?
N2 B1 N6 108.8(4) . . ?
N2 B1 N4 108.2(4) . . ?
N6 B1 N4 107.7(4) . . ?
N1 C2 C3 109.2(4) . . ?
N1 C2 C1 124.5(4) . . ?
C3 C2 C1 126.4(4) . . ?
C4 C3 C2 106.5(4) . . ?
N2 C4 C3 108.6(4) . . ?
N2 C4 C5 120.6(4) . . ?
C3 C4 C5 130.8(5) . . ?
N3 C7 C8 109.0(4) . . ?
N3 C7 C6 122.7(4) . . ?
C8 C7 C6 128.3(4) . . ?
C7 C8 C9 107.6(4) . . ?
N4 C9 C8 107.0(4) . . ?
N4 C9 C10 121.8(5) . . ?
C8 C9 C10 131.1(5) . . ?
N5 C12 C13 108.8(4) . . ?
N5 C12 C11 125.0(4) . . ?
C13 C12 C11 126.3(4) . . ?
C14 C13 C12 106.7(4) . . ?
N6 C14 C13 107.7(4) . . ?
N6 C14 C15 122.9(5) . . ?
C13 C14 C15 129.4(5) . . ?
N7 C16 Fe1 177.4(4) . . ?
N8 C17 Fe1 178.1(4) . . ?
N9 C18 Fe1 178.6(4) . . ?
O1 C19 N10 124.3(6) . . ?
O2 C22 N11 132.2(6) . . ?
O3 C25 N12 125.6(5) . . ?
O4 C28 N13 124.2(5) . . ?
C2 N1 N2 107.0(4) . . ?
C2 N1 Fe1 135.8(3) . . ?
N2 N1 Fe1 117.0(3) . . ?
C4 N2 N1 108.6(4) . . ?
C4 N2 B1 132.3(4) . . ?
N1 N2 B1 119.1(4) . . ?
C7 N3 N4 105.7(4) . . ?
C7 N3 Fe1 136.4(3) . . ?
N4 N3 Fe1 117.7(3) . . ?
C9 N4 N3 110.6(4) . . ?
C9 N4 B1 131.0(4) . . ?
N3 N4 B1 118.4(4) . . ?
C12 N5 N6 106.9(4) . . ?
C12 N5 Fe1 135.5(3) . . ?
N6 N5 Fe1 117.6(3) . . ?
C14 N6 N5 109.9(4) . . ?
C14 N6 B1 132.0(4) . . ?
N5 N6 B1 118.0(4) . . ?
C16 N7 Mn1 175.3(4) . 3_776 ?
C18 N9 Mn1 177.4(4) . . ?
C19 N10 C20 121.1(6) . . ?
C19 N10 C21 120.2(6) . . ?
C20 N10 C21 118.6(6) . . ?
C22 N11 C23B 135.0(12) . . ?
C22 N11 C24A 119.6(7) . . ?
C23B N11 C24A 91.6(14) . . ?
C22 N11 C23A 118.4(11) . . ?
C23B N11 C23A 35.7(11) . . ?
C24A N11 C23A 120.9(12) . . ?
C22 N11 C24B 110.9(9) . . ?
C23B N11 C24B 112.2(13) . . ?
C24A N11 C24B 62.5(11) . . ?
C23A N11 C24B 105.9(12) . . ?
C25 N12 C27 122.9(4) . . ?
C25 N12 C26 119.9(4) . . ?
C27 N12 C26 117.1(4) . . ?
C28 N13 C30 121.0(4) . . ?
C28 N13 C29 122.5(4) . . ?
C30 N13 C29 116.4(4) . . ?
C19 O1 Mn1 117.3(4) . . ?
C22 O2 Mn1 132.0(4) . . ?
C25 O3 Mn1 127.7(3) . . ?
C28 O4 Mn1 132.0(3) . . ?
O5 S1 O6 113.7(3) . . ?
O5 S1 O7 115.5(3) . . ?
O6 S1 O7 115.2(3) . . ?
O5 S1 C31 105.2(3) . . ?
O6 S1 C31 102.6(3) . . ?
O7 S1 C31 102.3(2) . . ?
F3 C31 F2 107.8(5) . . ?
F3 C31 F1 107.1(5) . . ?
F2 C31 F1 107.0(5) . . ?
F3 C31 S1 112.3(4) . . ?
F2 C31 S1 111.9(4) . . ?
F1 C31 S1 110.4(4) . . ?
C1SA N1S C1SB 48.3(16) . . ?
C1SA N1S C3SA 147.0(19) . . ?
C1SB N1S C3SA 114(2) . . ?
C1SA N1S C3SB 91(2) . . ?
C1SB N1S C3SB 108(2) . . ?
C3SA N1S C3SB 65.9(16) . . ?
C1SA N1S C2SB 160(2) . . ?
C1SB N1S C2SB 149(2) . . ?
C3SA N1S C2SB 49.5(13) . . ?
C3SB N1S C2SB 89.8(18) . . ?
C1SA N1S C2SA 93.1(19) . . ?
C1SB N1S C2SA 115(2) . . ?
C3SA N1S C2SA 119.4(15) . . ?
C3SB N1S C2SA 126.0(17) . . ?
C2SB N1S C2SA 70.3(16) . . ?
O1SA C1SA N1S 130(3) . . ?
O1SB C1SB N1S 120(5) . . ?

loop_
_geom_bond_atom_site_label_1
_geom_bond_atom_site_label_2
_geom_bond_distance
_geom_bond_site_symmetry_2
_geom_bond_publ_flag
Fe1 C16 1.914(5) . ?
Fe1 C18 1.916(5) . ?
Fe1 C17 1.938(6) . ?
Fe1 N3 1.973(4) . ?
Fe1 N1 1.995(4) . ?
Fe1 N5 2.012(4) . ?
Mn1 O3 2.163(3) . ?
Mn1 N9 2.178(4) . ?
Mn1 O2 2.179(4) . ?
Mn1 O4 2.193(3) . ?
Mn1 O1 2.195(4) . ?
Mn1 N7 2.195(4) 3_776 ?
B1 N2 1.530(6) . ?
B1 N6 1.534(7) . ?
B1 N4 1.536(7) . ?
C1 C2 1.499(6) . ?
C2 N1 1.355(6) . ?
C2 C3 1.383(7) . ?
C3 C4 1.370(7) . ?
C4 N2 1.354(6) . ?
C4 C5 1.524(7) . ?
C6 C7 1.477(7) . ?
C7 N3 1.376(6) . ?
C7 C8 1.377(7) . ?
C8 C9 1.384(7) . ?
C9 N4 1.351(6) . ?
C9 C10 1.485(7) . ?
C11 C12 1.497(7) . ?
C12 N5 1.350(6) . ?
C12 C13 1.397(7) . ?
C13 C14 1.379(7) . ?
C14 N6 1.346(6) . ?
C14 C15 1.498(7) . ?
C16 N7 1.154(6) . ?
C17 N8 1.153(6) . ?
C18 N9 1.157(6) . ?
C19 O1 1.274(7) . ?
C19 N10 1.315(7) . ?
C20 N10 1.457(8) . ?
C21 N10 1.492(8) . ?
C22 O2 1.176(6) . ?
C22 N11 1.269(7) . ?
C23A N11 1.487(19) . ?
C24A N11 1.416(13) . ?
C23B N11 1.39(2) . ?
C24B N11 1.64(2) . ?
C25 O3 1.226(5) . ?
C25 N12 1.310(6) . ?
C26 N12 1.460(7) . ?
C27 N12 1.445(6) . ?
C28 O4 1.242(6) . ?
C28 N13 1.318(6) . ?
C29 N13 1.454(6) . ?
C30 N13 1.432(6) . ?
N1 N2 1.378(5) . ?
N3 N4 1.381(5) . ?
N5 N6 1.376(5) . ?
N7 Mn1 2.195(4) 3_776 ?
S1 O5 1.403(4) . ?
S1 O6 1.430(4) . ?
S1 O7 1.442(4) . ?
S1 C31 1.817(6) . ?
C31 F3 1.311(7) . ?
C31 F2 1.323(6) . ?
C31 F1 1.346(7) . ?
N1S C1SA 1.36(3) . ?
N1S C1SB 1.38(5) . ?
N1S C3SA 1.45(2) . ?
N1S C3SB 1.48(3) . ?
N1S C2SB 1.48(3) . ?
N1S C2SA 1.507(17) . ?
O1SA C1SA 1.20(3) . ?
O1SB C1SB 1.21(5) . ?

loop_
_geom_torsion_atom_site_label_1
_geom_torsion_atom_site_label_2
_geom_torsion_atom_site_label_3
_geom_torsion_atom_site_label_4
_geom_torsion
_geom_torsion_site_symmetry_1
_geom_torsion_site_symmetry_2
_geom_torsion_site_symmetry_3
_geom_torsion_site_symmetry_4
_geom_torsion_publ_flag
N1 C2 C3 C4 2.1(6) . . . . ?
C1 C2 C3 C4 -178.1(5) . . . . ?
C2 C3 C4 N2 -2.5(6) . . . . ?
C2 C3 C4 C5 -179.1(6) . . . . ?
N3 C7 C8 C9 0.1(6) . . . . ?
C6 C7 C8 C9 179.9(5) . . . . ?
C7 C8 C9 N4 -1.4(6) . . . . ?
C7 C8 C9 C10 176.3(6) . . . . ?
N5 C12 C13 C14 -1.0(5) . . . . ?
C11 C12 C13 C14 179.2(5) . . . . ?
C12 C13 C14 N6 1.3(5) . . . . ?
C12 C13 C14 C15 179.1(5) . . . . ?
C18 Fe1 C16 N7 72(9) . . . . ?
C17 Fe1 C16 N7 -16(9) . . . . ?
N3 Fe1 C16 N7 163(9) . . . . ?
N1 Fe1 C16 N7 -108(9) . . . . ?
N5 Fe1 C16 N7 19(11) . . . . ?
C16 Fe1 C17 N8 141(14) . . . . ?
C18 Fe1 C17 N8 56(14) . . . . ?
N3 Fe1 C17 N8 3(23) . . . . ?
N1 Fe1 C17 N8 -127(14) . . . . ?
N5 Fe1 C17 N8 -36(14) . . . . ?
C16 Fe1 C18 N9 -53(18) . . . . ?
C17 Fe1 C18 N9 34(18) . . . . ?
N3 Fe1 C18 N9 -147(18) . . . . ?
N1 Fe1 C18 N9 -51(20) . . . . ?
N5 Fe1 C18 N9 124(18) . . . . ?
C3 C2 N1 N2 -0.8(5) . . . . ?
C1 C2 N1 N2 179.3(4) . . . . ?
C3 C2 N1 Fe1 -175.0(3) . . . . ?
C1 C2 N1 Fe1 5.1(8) . . . . ?
C16 Fe1 N1 C2 36.2(5) . . . . ?
C18 Fe1 N1 C2 34(4) . . . . ?
C17 Fe1 N1 C2 -50.7(5) . . . . ?
N3 Fe1 N1 C2 129.9(5) . . . . ?
N5 Fe1 N1 C2 -140.5(5) . . . . ?
C16 Fe1 N1 N2 -137.6(3) . . . . ?
C18 Fe1 N1 N2 -140(3) . . . . ?
C17 Fe1 N1 N2 135.5(3) . . . . ?
N3 Fe1 N1 N2 -43.8(3) . . . . ?
N5 Fe1 N1 N2 45.8(3) . . . . ?
C3 C4 N2 N1 2.1(6) . . . . ?
C5 C4 N2 N1 179.1(5) . . . . ?
C3 C4 N2 B1 179.8(5) . . . . ?
C5 C4 N2 B1 -3.3(8) . . . . ?
C2 N1 N2 C4 -0.8(5) . . . . ?
Fe1 N1 N2 C4 174.7(3) . . . . ?
C2 N1 N2 B1 -178.8(4) . . . . ?
Fe1 N1 N2 B1 -3.3(5) . . . . ?
N6 B1 N2 C4 125.7(5) . . . . ?
N4 B1 N2 C4 -117.5(5) . . . . ?
N6 B1 N2 N1 -56.8(5) . . . . ?
N4 B1 N2 N1 59.9(5) . . . . ?
C8 C7 N3 N4 1.3(5) . . . . ?
C6 C7 N3 N4 -178.6(5) . . . . ?
C8 C7 N3 Fe1 -173.4(4) . . . . ?
C6 C7 N3 Fe1 6.7(8) . . . . ?
C16 Fe1 N3 C7 -44.5(5) . . . . ?
C18 Fe1 N3 C7 40.6(5) . . . . ?
C17 Fe1 N3 C7 94(13) . . . . ?
N1 Fe1 N3 C7 -136.6(5) . . . . ?
N5 Fe1 N3 C7 133.0(5) . . . . ?
C16 Fe1 N3 N4 141.4(3) . . . . ?
C18 Fe1 N3 N4 -133.6(3) . . . . ?
C17 Fe1 N3 N4 -81(13) . . . . ?
N1 Fe1 N3 N4 49.2(3) . . . . ?
N5 Fe1 N3 N4 -41.2(3) . . . . ?
C8 C9 N4 N3 2.3(5) . . . . ?
C10 C9 N4 N3 -175.7(5) . . . . ?
C8 C9 N4 B1 -177.4(5) . . . . ?
C10 C9 N4 B1 4.6(8) . . . . ?
C7 N3 N4 C9 -2.2(5) . . . . ?
Fe1 N3 N4 C9 173.6(3) . . . . ?
C7 N3 N4 B1 177.5(4) . . . . ?
Fe1 N3 N4 B1 -6.7(5) . . . . ?
N2 B1 N4 C9 125.7(5) . . . . ?
N6 B1 N4 C9 -116.8(5) . . . . ?
N2 B1 N4 N3 -54.0(5) . . . . ?
N6 B1 N4 N3 63.5(5) . . . . ?
C13 C12 N5 N6 0.3(5) . . . . ?
C11 C12 N5 N6 -179.8(4) . . . . ?
C13 C12 N5 Fe1 -177.8(3) . . . . ?
C11 C12 N5 Fe1 2.1(7) . . . . ?
C16 Fe1 N5 C12 9(3) . . . . ?
C18 Fe1 N5 C12 -43.3(5) . . . . ?
C17 Fe1 N5 C12 45.2(5) . . . . ?
N3 Fe1 N5 C12 -134.3(4) . . . . ?
N1 Fe1 N5 C12 136.4(4) . . . . ?
C16 Fe1 N5 N6 -169(2) . . . . ?
C18 Fe1 N5 N6 138.8(3) . . . . ?
C17 Fe1 N5 N6 -132.7(3) . . . . ?
N3 Fe1 N5 N6 47.8(3) . . . . ?
N1 Fe1 N5 N6 -41.5(3) . . . . ?
C13 C14 N6 N5 -1.1(5) . . . . ?
C15 C14 N6 N5 -179.1(4) . . . . ?
C13 C14 N6 B1 -176.3(4) . . . . ?
C15 C14 N6 B1 5.7(7) . . . . ?
C12 N5 N6 C14 0.5(5) . . . . ?
Fe1 N5 N6 C14 179.0(3) . . . . ?
C12 N5 N6 B1 176.5(4) . . . . ?
Fe1 N5 N6 B1 -5.1(5) . . . . ?
N2 B1 N6 C14 -123.7(5) . . . . ?
N4 B1 N6 C14 119.2(5) . . . . ?
N2 B1 N6 N5 61.5(5) . . . . ?
N4 B1 N6 N5 -55.6(5) . . . . ?
Fe1 C16 N7 Mn1 40(13) . . . 3_776 ?
Fe1 C18 N9 Mn1 -71(23) . . . . ?
O3 Mn1 N9 C18 27(8) . . . . ?
O2 Mn1 N9 C18 -63(8) . . . . ?
O4 Mn1 N9 C18 -153(8) . . . . ?
O1 Mn1 N9 C18 -79(8) . . . . ?
N7 Mn1 N9 C18 117(8) 3_776 . . . ?
O1 C19 N10 C20 -3.2(10) . . . . ?
O1 C19 N10 C21 179.0(6) . . . . ?
O2 C22 N11 C23B 159.3(16) . . . . ?
O2 C22 N11 C24A 31.4(14) . . . . ?
O2 C22 N11 C23A -160.6(11) . . . . ?
O2 C22 N11 C24B -38.0(15) . . . . ?
O3 C25 N12 C27 178.2(5) . . . . ?
O3 C25 N12 C26 0.4(7) . . . . ?
O4 C28 N13 C30 2.7(8) . . . . ?
O4 C28 N13 C29 178.9(5) . . . . ?
N10 C19 O1 Mn1 -165.1(5) . . . . ?
O3 Mn1 O1 C19 -151.3(4) . . . . ?
N9 Mn1 O1 C19 -45.7(14) . . . . ?
O2 Mn1 O1 C19 -60.8(4) . . . . ?
O4 Mn1 O1 C19 29.2(4) . . . . ?
N7 Mn1 O1 C19 118.7(4) 3_776 . . . ?
N11 C22 O2 Mn1 -170.6(5) . . . . ?
O3 Mn1 O2 C22 26.9(6) . . . . ?
N9 Mn1 O2 C22 116.9(6) . . . . ?
O4 Mn1 O2 C22 -150.2(6) . . . . ?
O1 Mn1 O2 C22 -64.9(6) . . . . ?
N7 Mn1 O2 C22 -81(6) 3_776 . . . ?
N12 C25 O3 Mn1 163.6(3) . . . . ?
N9 Mn1 O3 C25 21.9(4) . . . . ?
O2 Mn1 O3 C25 109.6(4) . . . . ?
O4 Mn1 O3 C25 -155(2) . . . . ?
O1 Mn1 O3 C25 -164.6(4) . . . . ?
N7 Mn1 O3 C25 -71.9(4) 3_776 . . . ?
N13 C28 O4 Mn1 -158.5(4) . . . . ?
O3 Mn1 O4 C28 91(3) . . . . ?
N9 Mn1 O4 C28 -85.5(5) . . . . ?
O2 Mn1 O4 C28 -173.2(5) . . . . ?
O1 Mn1 O4 C28 101.0(5) . . . . ?
N7 Mn1 O4 C28 8.3(5) 3_776 . . . ?
O5 S1 C31 F3 -179.7(4) . . . . ?
O6 S1 C31 F3 61.1(5) . . . . ?
O7 S1 C31 F3 -58.6(5) . . . . ?
O5 S1 C31 F2 58.9(5) . . . . ?
O6 S1 C31 F2 -60.3(5) . . . . ?
O7 S1 C31 F2 180.0(5) . . . . ?
O5 S1 C31 F1 -60.2(4) . . . . ?
O6 S1 C31 F1 -179.4(4) . . . . ?
O7 S1 C31 F1 60.9(4) . . . . ?
C1SB N1S C1SA O1SA 65(5) . . . . ?
C3SA N1S C1SA O1SA 133(4) . . . . ?
C3SB N1S C1SA O1SA 178(5) . . . . ?
C2SB N1S C1SA O1SA -89(8) . . . . ?
C2SA N1S C1SA O1SA -56(5) . . . . ?
C1SA N1S C1SB O1SB 36(4) . . . . ?
C3SA N1S C1SB O1SB -111(5) . . . . ?
C3SB N1S C1SB O1SB -40(5) . . . . ?
C2SB N1S C1SB O1SB -161(4) . . . . ?
C2SA N1S C1SB O1SB 106(5) . . . . ?
